data_4320136
loop_
_publ_author_name
'J. C\'ampora'
'J. A. L\'opez'
'P. Palma'
'D. del Rio'
'E. Carmona'
'P. Valerga'
'C. Graiff'
'A. Tiripicchio'

_publ_section_title
;
 Synthesis and Insertion Reactions of the Cyclometalated Palladium-Alkyl
 Complexes Pd(CH2CMe2-o-C6H4)L2. Observation of a Pentacoordinated
 Intermediate in the Insertion of SO2
;
_journal_name_full 'Inorganic Chemistry'
_journal_page_first 4116
_journal_page_last 4126
_journal_paper_doi 10.1021/ic010114r
_journal_volume 40
_journal_year 2001
_chemical_formula_moiety 'C13 H21 O2 P Pd S '
_chemical_formula_sum 'C13 H21 O2 P Pd S'
_chemical_formula_weight 378.74
_space_group_IT_number 15
_symmetry_cell_setting monoclinic
_symmetry_Int_Tables_number 15
_symmetry_space_group_name_Hall '-C 2yc'
_symmetry_space_group_name_H-M 'C 1 2/c 1'
_audit_creation_date 'Mon Oct 16 12:56:35 2000'
_audit_creation_method 'from TEXRAY.INF file'
_cell_angle_alpha 90
_cell_angle_beta 103.79(3)
_cell_angle_gamma 90
_cell_formula_units_Z 8
_cell_length_a 13.490(6)
_cell_length_b 11.841(5)
_cell_length_c 19.602(6)
_cell_measurement_reflns_used 16
_cell_measurement_temperature 290.2
_cell_measurement_theta_max 18.1
_cell_measurement_theta_min 13.3
_cell_volume 3041(2)
_computing_cell_refinement 'MSC/AFC Diffractometer Control'
_computing_data_collection 'MSC/AFC Diffractometer Control'
_computing_data_reduction teXsan
_computing_publication_material teXsan
_computing_structure_refinement teXsan
_computing_structure_solution 'DIRDIF92 (PATTY)'
_diffrn_ambient_temperature 290.2
_diffrn_measurement_device AFC6S
_diffrn_measurement_method 'omega/2-theta scans'
_diffrn_orient_matrix_UB_11 -0.00265
_diffrn_orient_matrix_UB_12 0.07102
_diffrn_orient_matrix_UB_13 -0.02796
_diffrn_orient_matrix_UB_21 -0.06178
_diffrn_orient_matrix_UB_22 0.02476
_diffrn_orient_matrix_UB_23 0.01583
_diffrn_orient_matrix_UB_31 0.04475
_diffrn_orient_matrix_UB_32 0.03841
_diffrn_orient_matrix_UB_33 0.04156
_diffrn_radiation_monochromator graphite
_diffrn_radiation_source 'X-ray tube'
_diffrn_radiation_type MoKalpha
_diffrn_radiation_wavelength 0.7107
_diffrn_reflns_av_R_equivalents 13.59
_diffrn_reflns_number 2961
_diffrn_reflns_theta_max 25.06
_diffrn_standards_decay_% 0.93
_diffrn_standards_interval_count 100
_diffrn_standards_number 3
_exptl_absorpt_coefficient_mu 1.432
_exptl_absorpt_correction_T_max 1.000
_exptl_absorpt_correction_T_min 0.923
_exptl_absorpt_correction_type empirical
_exptl_absorpt_process_details psi-scan
_exptl_crystal_colour colourless
_exptl_crystal_density_diffrn 1.654
_exptl_crystal_density_meas 0.000
_exptl_crystal_description prism
_exptl_crystal_F_000 1536.00
_exptl_crystal_size_max 0.140
_exptl_crystal_size_mid 0.140
_exptl_crystal_size_min 0.100
_refine_diff_density_max -0.77
_refine_diff_density_min 0.93
_refine_ls_extinction_coef 0.00000
_refine_ls_extinction_method none
_refine_ls_goodness_of_fit_obs 1.530
_refine_ls_hydrogen_treatment noref
_refine_ls_matrix_type full
_refine_ls_number_parameters 163
_refine_ls_number_reflns 1649
_refine_ls_number_restraints 0
_refine_ls_R_factor_obs 0.0356
_refine_ls_shift/esd_max 0.1291
_refine_ls_structure_factor_coef F
_refine_ls_weighting_scheme sigma
_refine_ls_wR_factor_obs 0.0445
_reflns_number_observed 1649
_reflns_number_total 2961
_reflns_observed_criterion 3.00
_cod_data_source_file ic010114r_4.cif
_cod_data_source_block C26H42O4P2Pd2S2
_cod_depositor_comments
;
The following automatic conversions were performed:

'_atom_site_thermal_displace_type' tag value 'Uij' was replaced with
'Uani' value 39 times.

Automatic conversion script
Id: cif_fix_values 1646 2011-03-28 12:23:43Z adriana 
;
_cod_original_cell_volume 3040(3)
_cod_original_sg_symbol_H-M 'C 2/c '
_cod_original_formula_sum 'C13 H21 O2 P Pd S '
_cod_database_code 4320136

loop_
_symmetry_equiv_pos_as_xyz
'   +x,   +y,   +z'
'   -x,   +y,1/2-z'
'   -x,   -y,   -z'
'   +x,   -y,1/2+z'
'   1/2+x,   1/2+y,   +z'
'   1/2-x,   1/2+y,1/2-z'
'   1/2-x,   1/2-y,   -z'
'   1/2+x,   1/2-y,1/2+z'

loop_
_atom_site_aniso_label
_atom_site_aniso_U_11
_atom_site_aniso_U_22
_atom_site_aniso_U_33
_atom_site_aniso_U_12
_atom_site_aniso_U_13
_atom_site_aniso_U_23
Pd(1) 0.0234(3) 0.0268(3) 0.0314(3) 0.0008(3) 0.0106(2) 0.0033(3)
S() 0.0336(10) 0.0249(8) 0.0316(10) 0.0026(7) 0.0147(8) 0.0041(8)
P(1) 0.028(1) 0.040(1) 0.044(1) -0.0051(9) 0.0145(9) 0.0076(10)
O(1) 0.062(4) 0.026(2) 0.046(3) 0.011(2) 0.028(3) 0.008(2)
O(2) 0.037(3) 0.045(3) 0.035(3) 0.008(2) 0.016(2) -0.005(2)
C(1) 0.029(4) 0.045(5) 0.044(5) 0.000(3) 0.008(4) 0.012(4)
C(2) 0.035(4) 0.036(4) 0.043(5) -0.001(3) 0.006(4) -0.006(4)
C(3) 0.052(5) 0.033(4) 0.050(5) 0.003(4) 0.017(4) -0.001(4)
C(4) 0.068(7) 0.056(6) 0.064(6) -0.014(5) 0.017(5) -0.017(5)
C(5) 0.035(4) 0.036(4) 0.028(4) 0.010(3) 0.004(3) 0.004(3)
C(6) 0.068(6) 0.044(5) 0.045(5) 0.011(4) 0.018(5) -0.004(4)
C(7) 0.075(7) 0.053(5) 0.037(5) 0.020(4) 0.029(5) -0.003(4)
C(8) 0.077(7) 0.043(5) 0.054(6) 0.022(4) 0.042(5) 0.020(4)
C(9) 0.053(5) 0.036(4) 0.045(5) 0.007(4) 0.023(4) 0.006(4)
C(10) 0.037(4) 0.034(4) 0.028(4) 0.008(3) 0.013(3) 0.004(3)
C(11) 0.061(6) 0.081(7) 0.060(6) -0.025(5) 0.032(5) -0.001(5)
C(12) 0.055(5) 0.042(5) 0.069(6) -0.018(4) 0.021(5) 0.006(4)
C(13) 0.022(4) 0.094(7) 0.078(6) 0.003(4) 0.018(4) 0.024(6)

loop_
_atom_site_label
_atom_site_fract_x
_atom_site_fract_y
_atom_site_fract_z
_atom_site_U_iso_or_equiv
_atom_site_thermal_displace_type
_atom_site_calc_flag
_atom_site_calc_attached_atom
Pd(1) 0.36376(4) 0.25449(5) 0.21898(3) 0.0265(1) Uani ? ?
S() 0.4542(1) 0.3536(1) 0.15445(9) 0.0288(5) Uani ? ?
P(1) 0.2647(1) 0.1537(2) 0.27768(10) 0.0364(5) Uani ? ?
O(1) 0.4161(4) 0.4684(4) 0.1379(3) 0.042(2) Uani ? ?
O(2) 0.4341(4) 0.3551(4) 0.3106(2) 0.038(1) Uani ? ?
C(1) 0.2923(5) 0.1755(6) 0.1285(4) 0.039(2) Uani ? ?
C(2) 0.3602(6) 0.1102(6) 0.0895(4) 0.039(2) Uani ? ?
C(3) 0.4416(6) 0.0421(6) 0.1410(4) 0.044(2) Uani ? ?
C(4) 0.2896(7) 0.0250(7) 0.0407(5) 0.062(3) Uani ? ?
C(5) 0.4147(5) 0.1872(6) 0.0470(4) 0.033(2) Uani ? ?
C(6) 0.4297(7) 0.1538(7) -0.0182(4) 0.052(3) Uani ? ?
C(7) 0.4815(7) 0.2185(7) -0.0558(4) 0.052(3) Uani ? ?
C(8) 0.5187(7) 0.3231(7) -0.0328(4) 0.053(3) Uani ? ?
C(9) 0.5063(6) 0.3592(6) 0.0315(4) 0.043(2) Uani ? ?
C(10) 0.4549(5) 0.2926(6) 0.0705(4) 0.032(2) Uani ? ?
C(11) 0.2855(7) 0.1865(8) 0.3699(5) 0.064(3) Uani ? ?
C(12) 0.2783(7) 0.0012(6) 0.2759(5) 0.054(3) Uani ? ?
C(13) 0.1269(6) 0.1734(9) 0.2452(5) 0.064(3) Uani ? ?
H(1) 0.2450 0.1236 0.1397 0.0478 Uani ? ?
H(2) 0.2570 0.2313 0.0974 0.0478 Uani ? ?
H(3) 0.4095 -0.0060 0.1681 0.0555 Uani ? ?
H(4) 0.4787 -0.0023 0.1152 0.0555 Uani ? ?
H(5) 0.4866 0.0921 0.1711 0.0555 Uani ? ?
H(6) 0.2375 0.0648 0.0087 0.0735 Uani ? ?
H(7) 0.3289 -0.0173 0.0152 0.0735 Uani ? ?
H(8) 0.2598 -0.0250 0.0680 0.0735 Uani ? ?
H(9) 0.4027 0.0833 -0.0370 0.0620 Uani ? ?
H(10) 0.4916 0.1905 -0.0990 0.0631 Uani ? ?
H(11) 0.5526 0.3690 -0.0601 0.0675 Uani ? ?
H(12) 0.5339 0.4302 0.0499 0.0527 Uani ? ?
H(13) 0.3518 0.1622 0.3938 0.0765 Uani ? ?
H(14) 0.2796 0.2655 0.3756 0.0765 Uani ? ?
H(15) 0.2359 0.1485 0.3887 0.0765 Uani ? ?
H(16) 0.2397 -0.0323 0.3051 0.0651 Uani ? ?
H(17) 0.2535 -0.0249 0.2289 0.0651 Uani ? ?
H(18) 0.3480 -0.0185 0.2920 0.0651 Uani ? ?
H(19) 0.1104 0.2511 0.2433 0.0779 Uani ? ?
H(20) 0.1055 0.1423 0.1985 0.0779 Uani ? ?
H(21) 0.0914 0.1350 0.2747 0.0779 Uani ? ?

loop_
_atom_type_symbol
_atom_type_oxidation_number
_atom_type_number_in_cell
_atom_type_scat_dispersion_real
_atom_type_scat_dispersion_imag
_atom_type_scat_source
Pd 0 8 -1.177 1.007 'International Tables'
C 0 104 0.002 0.002 'International Tables'
H 0 168 0.000 0.000 'International Tables'
O 0 16 0.008 0.006 'International Tables'
P 0 8 0.090 0.095 'International Tables'
S 0 8 0.110 0.124 'International Tables'

loop_
_geom_angle_atom_site_label_1
_geom_angle_atom_site_label_2
_geom_angle_atom_site_label_3
_geom_angle
_geom_angle_site_symmetry_1
_geom_angle_site_symmetry_2
_geom_angle_site_symmetry_3
_geom_angle_publ_flag
S Pd(1) P(1) 176.42(8) ? ? ? yes
S Pd(1) O(2) 89.4(1) ? ? ? yes
S Pd(1) C(1) 87.6(2) ? ? ? yes
P(1) Pd(1) O(2) 93.6(1) ? ? ? yes
P(1) Pd(1) C(1) 89.2(2) ? ? ? yes
O(2) Pd(1) C(1) 174.2(2) ? ? ? yes
Pd(1) S O(1) 113.2(2) ? ? ? yes
Pd(1) S O(2) 111.4(2) ? ? ? yes
Pd(1) S C(10) 114.8(2) ? ? ? yes
O(1) S O(2) 110.7(3) ? ? ? yes
O(1) S C(10) 104.4(3) ? ? ? yes
O(2) S C(10) 101.5(3) ? ? ? yes
Pd(1) P(1) C(11) 114.8(3) ? ? ? yes
Pd(1) P(1) C(12) 115.7(3) ? ? ? yes
Pd(1) P(1) C(13) 115.1(3) ? ? ? yes
C(11) P(1) C(12) 103.9(4) ? ? ? yes
C(11) P(1) C(13) 102.9(4) ? ? ? yes
C(12) P(1) C(13) 102.7(4) ? ? ? yes
Pd(1) O(2) S 124.4(3) ? ? ? yes
Pd(1) C(1) C(2) 116.9(5) ? ? ? yes
C(1) C(2) C(3) 110.8(6) ? ? ? yes
C(1) C(2) C(4) 106.5(6) ? ? ? yes
C(1) C(2) C(5) 113.0(6) ? ? ? yes
C(3) C(2) C(4) 107.6(6) ? ? ? yes
C(3) C(2) C(5) 108.0(6) ? ? ? yes
C(4) C(2) C(5) 110.8(6) ? ? ? yes
C(2) C(5) C(6) 121.3(7) ? ? ? yes
C(2) C(5) C(10) 123.4(6) ? ? ? yes
C(6) C(5) C(10) 115.3(7) ? ? ? yes
C(5) C(6) C(7) 122.6(8) ? ? ? yes
C(6) C(7) C(8) 121.6(7) ? ? ? yes
C(7) C(8) C(9) 117.8(7) ? ? ? yes
C(8) C(9) C(10) 120.7(7) ? ? ? yes
S C(10) C(5) 125.2(5) ? ? ? yes
S C(10) C(9) 112.7(6) ? ? ? yes
C(5) C(10) C(9) 122.0(7) ? ? ? yes

loop_
_geom_bond_atom_site_label_1
_geom_bond_atom_site_label_2
_geom_bond_distance
_geom_bond_site_symmetry_1
_geom_bond_site_symmetry_2
_geom_bond_publ_flag
Pd(1) S 2.281(2) ? ? yes
Pd(1) P(1) 2.296(2) ? ? yes
Pd(1) O(2) 2.175(5) ? ? yes
Pd(1) C(1) 2.033(8) ? ? yes
S O(1) 1.462(5) ? ? yes
S O(2) 1.499(5) ? ? yes
S C(10) 1.800(7) ? ? yes
P(1) C(11) 1.804(9) ? ? yes
P(1) C(12) 1.816(8) ? ? yes
P(1) C(13) 1.830(8) ? ? yes
C(1) C(2) 1.535(10) ? ? yes
C(2) C(3) 1.53(1) ? ? yes
C(2) C(4) 1.55(1) ? ? yes
C(2) C(5) 1.537(10) ? ? yes
C(5) C(6) 1.396(9) ? ? yes
C(5) C(10) 1.394(10) ? ? yes
C(6) C(7) 1.37(1) ? ? yes
C(7) C(8) 1.37(1) ? ? yes
C(8) C(9) 1.378(10) ? ? yes
C(9) C(10) 1.393(9) ? ? yes
